data_1517717
loop_
_publ_author_name
'Pankaj Kumar'
'Apurba Kalita'
'Biplab Mondal'

_publ_section_title
;
 Nitric oxide sensors based on copper(II) complexes of N-donor ligands
;
_journal_name_full
;
Inorganica Chimica Acta
;
_journal_page_first 88
_journal_page_last 96
_journal_volume 404
_journal_year 2013
_chemical_formula_moiety 'C10 H19 Cl Cu N3 O5, Cl O4, O'
_chemical_formula_sum 'C10 H19 Cl2 Cu N3 O10'
_chemical_formula_weight 475.73
_space_group_IT_number 14
_symmetry_cell_setting monoclinic
_symmetry_Int_Tables_number 14
_symmetry_space_group_name_Hall '-P 2ybc'
_symmetry_space_group_name_H-M 'P 1 21/c 1'
_atom_sites_solution_hydrogens geom
_atom_sites_solution_primary direct
_atom_sites_solution_secondary difmap
_cell_angle_alpha 90.00
_cell_angle_beta 100.0410(10)
_cell_angle_gamma 90.00
_cell_formula_units_Z 4
_cell_length_a 9.1118(2)
_cell_length_b 9.2782(2)
_cell_length_c 22.1845(6)
_cell_measurement_reflns_used 9179
_cell_measurement_temperature 296(2)
_cell_measurement_theta_max 0.00
_cell_measurement_theta_min 0.00
_cell_volume 1846.78(8)
_computing_cell_refinement 'Bruker SMART'
_computing_data_collection 'Bruker SMART'
_computing_data_reduction 'Bruker SAINT'
_computing_molecular_graphics 'Bruker SHELXTL'
_computing_publication_material 'Bruker SHELXTL'
_computing_structure_refinement 'Bruker SHELXTL'
_computing_structure_solution 'Bruker SHELXTL'
_diffrn_ambient_temperature 296(2)
_diffrn_measured_fraction_theta_full 0.998
_diffrn_measured_fraction_theta_max 0.998
_diffrn_measurement_device_type 'CCD area detector'
_diffrn_measurement_method 'phi and omega scans'
_diffrn_radiation_monochromator graphite
_diffrn_radiation_type MoK\a
_diffrn_radiation_wavelength 0.71073
_diffrn_reflns_av_R_equivalents 0.0859
_diffrn_reflns_av_sigmaI/netI 0.0454
_diffrn_reflns_limit_h_max 12
_diffrn_reflns_limit_h_min -12
_diffrn_reflns_limit_k_max 11
_diffrn_reflns_limit_k_min -12
_diffrn_reflns_limit_l_max 29
_diffrn_reflns_limit_l_min -29
_diffrn_reflns_number 24312
_diffrn_reflns_theta_full 28.33
_diffrn_reflns_theta_max 28.33
_diffrn_reflns_theta_min 1.86
_diffrn_source 'fine-focus sealed tube'
_exptl_absorpt_coefficient_mu 1.526
_exptl_absorpt_correction_type none
_exptl_crystal_colour blue
_exptl_crystal_density_diffrn 1.711
_exptl_crystal_density_method 'not measured'
_exptl_crystal_description cube
_exptl_crystal_F_000 972.0
_exptl_crystal_recrystallization_method methanol
_exptl_crystal_size_max 0.04
_exptl_crystal_size_mid 0.03
_exptl_crystal_size_min 0.02
_refine_diff_density_max 0.578
_refine_diff_density_min -0.531
_refine_diff_density_rms 0.074
_refine_ls_extinction_method none
_refine_ls_goodness_of_fit_ref 0.854
_refine_ls_hydrogen_treatment mixed
_refine_ls_matrix_type full
_refine_ls_number_parameters 246
_refine_ls_number_reflns 4593
_refine_ls_number_restraints 0
_refine_ls_restrained_S_all 0.854
_refine_ls_R_factor_all 0.0526
_refine_ls_R_factor_gt 0.0402
_refine_ls_shift/su_max 0.001
_refine_ls_shift/su_mean 0.000
_refine_ls_structure_factor_coef Fsqd
_refine_ls_weighting_details 'calc w=1/[\s^2^(Fo^2^)+(0.1000P)^2^+0.0000P] where P=(Fo^2^+2Fc^2^)/3'
_refine_ls_weighting_scheme calc
_refine_ls_wR_factor_gt 0.1180
_refine_ls_wR_factor_ref 0.1263
_reflns_number_gt 3479
_reflns_number_total 4593
_reflns_threshold_expression >2sigma(I)
_cod_data_source_file ICA-2013-404-88-96-2.cif
_cod_data_source_block 2
_cod_original_sg_symbol_H-M 'P 21/c'
_cod_database_code 1517717

loop_
_symmetry_equiv_pos_as_xyz
'x, y, z'
'-x, y+1/2, -z+1/2'
'-x, -y, -z'
'x, -y-1/2, z-1/2'

loop_
_atom_site_label
_atom_site_type_symbol
_atom_site_fract_x
_atom_site_fract_y
_atom_site_fract_z
_atom_site_U_iso_or_equiv
_atom_site_adp_type
_atom_site_occupancy
_atom_site_symmetry_multiplicity
_atom_site_calc_flag
_atom_site_refinement_flags
Cu1 Cu 0.20580(3) 0.81585(3) 0.370363(13) 0.03774(12) Uani 1 1 d .
Cl2 Cl 0.84802(7) 0.48227(7) 0.35862(3) 0.04699(17) Uani 1 1 d .
Cl1 Cl 0.39199(7) 1.15280(7) 0.39622(3) 0.04345(16) Uani 1 1 d .
O7 O 0.7926(3) 0.5263(3) 0.41135(10) 0.0716(6) Uani 1 1 d .
O1 O 0.3750(2) 1.0048(2) 0.41342(11) 0.0641(6) Uani 1 1 d .
O4 O 0.2508(3) 1.2235(3) 0.38784(11) 0.0682(6) Uani 1 1 d .
O9 O 0.9133(6) 0.3486(4) 0.36722(19) 0.1532(19) Uani 1 1 d .
O8 O 0.9611(4) 0.5749(4) 0.34612(14) 0.1289(14) Uani 1 1 d .
O3 O 0.4917(3) 1.2196(3) 0.44315(15) 0.1011(10) Uani 1 1 d .
O2 O 0.4481(4) 1.1566(4) 0.34083(15) 0.1030(10) Uani 1 1 d .
N2 N 0.2515(3) 0.7183(3) 0.45112(10) 0.0446(5) Uani 1 1 d .
N1 N 0.0299(2) 0.8868(2) 0.40320(8) 0.0369(4) Uani 1 1 d .
N3 N 0.3666(3) 0.6894(2) 0.34443(12) 0.0512(6) Uani 1 1 d .
C5 C 0.0049(3) 0.8160(3) 0.45313(11) 0.0408(5) Uani 1 1 d .
C6 C 0.1157(3) 0.7043(3) 0.47798(12) 0.0491(6) Uani 1 1 d .
H6A H 0.1407 0.7143 0.5221 0.059 Uiso 1 1 calc R
H6B H 0.0728 0.6094 0.4690 0.059 Uiso 1 1 calc R
C1 C -0.0668(3) 0.9882(3) 0.37867(12) 0.0459(6) Uani 1 1 d .
H1 H -0.0468 1.0404 0.3452 0.055 Uiso 1 1 calc R
C4 C -0.1209(4) 0.8428(3) 0.47870(13) 0.0550(7) Uani 1 1 d .
H4 H -0.1366 0.7934 0.5135 0.066 Uiso 1 1 calc R
C3 C -0.2221(3) 0.9439(4) 0.45164(14) 0.0591(8) Uani 1 1 d .
H3 H -0.3082 0.9616 0.4676 0.071 Uiso 1 1 calc R
C8 C 0.4417(3) 0.6185(4) 0.40214(16) 0.0673(9) Uani 1 1 d .
H8A H 0.4897 0.5304 0.3923 0.081 Uiso 1 1 calc R
H8B H 0.5179 0.6820 0.4236 0.081 Uiso 1 1 calc R
C7 C 0.3309(4) 0.5846(3) 0.44239(15) 0.0655(8) Uani 1 1 d .
H7A H 0.2613 0.5119 0.4234 0.079 Uiso 1 1 calc R
H7B H 0.3812 0.5480 0.4815 0.079 Uiso 1 1 calc R
C10 C 0.4787(4) 0.7690(4) 0.31681(18) 0.0704(9) Uani 1 1 d .
H10C H 0.5575 0.7047 0.3109 0.106 Uiso 1 1 calc R
H10B H 0.5189 0.8461 0.3435 0.106 Uiso 1 1 calc R
H10A H 0.4325 0.8080 0.2780 0.106 Uiso 1 1 calc R
C9 C 0.2949(4) 0.5798(4) 0.30092(18) 0.0781(10) Uani 1 1 d .
H9A H 0.2510 0.6257 0.2633 0.117 Uiso 1 1 calc R
H9B H 0.2188 0.5311 0.3181 0.117 Uiso 1 1 calc R
H9C H 0.3681 0.5112 0.2930 0.117 Uiso 1 1 calc R
C2 C -0.1962(3) 1.0180(3) 0.40152(15) 0.0548(7) Uani 1 1 d .
H2 H -0.2635 1.0869 0.3830 0.066 Uiso 1 1 calc R
O5 O 0.1336(3) 0.9003(3) 0.29036(9) 0.0592(6) Uani 1 1 d .
H5B H 0.0660 0.8505 0.2719 0.089 Uiso 1 1 calc R
O10 O 0.1114(3) 0.2753(3) 0.25974(12) 0.0961(9) Uani 1 1 d .
O6 O 0.7357(3) 0.4833(5) 0.30705(12) 0.1324(16) Uani 1 1 d .
H5A H 0.184(4) 0.919(4) 0.2704(16) 0.071(12) Uiso 1 1 d .
H11 H 0.305(3) 0.766(4) 0.4709(14) 0.047(9) Uiso 1 1 d .

loop_
_atom_site_aniso_label
_atom_site_aniso_U_11
_atom_site_aniso_U_22
_atom_site_aniso_U_33
_atom_site_aniso_U_23
_atom_site_aniso_U_13
_atom_site_aniso_U_12
Cu1 0.03663(19) 0.0419(2) 0.03328(18) 0.00212(11) 0.00235(12) 0.00637(11)
Cl2 0.0532(4) 0.0517(4) 0.0364(3) 0.0008(2) 0.0088(3) 0.0062(3)
Cl1 0.0390(3) 0.0435(3) 0.0460(3) 0.0018(2) 0.0022(3) 0.0015(2)
O7 0.0758(15) 0.0980(18) 0.0442(11) -0.0072(11) 0.0192(10) 0.0160(13)
O1 0.0686(14) 0.0476(11) 0.0716(14) 0.0039(10) -0.0003(11) -0.0065(9)
O4 0.0567(12) 0.0792(15) 0.0681(14) 0.0063(12) 0.0092(11) 0.0254(11)
O9 0.246(5) 0.100(2) 0.141(3) 0.045(2) 0.109(4) 0.093(3)
O8 0.171(3) 0.144(3) 0.0841(19) -0.024(2) 0.056(2) -0.086(3)
O3 0.0949(19) 0.0670(15) 0.117(2) -0.0096(15) -0.0481(17) -0.0131(14)
O2 0.108(2) 0.127(2) 0.089(2) 0.0381(17) 0.0587(18) 0.0346(18)
N2 0.0477(13) 0.0387(11) 0.0408(11) 0.0019(9) -0.0106(10) 0.0036(9)
N1 0.0378(10) 0.0404(11) 0.0319(9) 0.0010(8) 0.0041(8) 0.0010(8)
N3 0.0434(13) 0.0488(13) 0.0609(15) -0.0099(10) 0.0078(11) 0.0046(9)
C5 0.0497(14) 0.0394(13) 0.0329(12) -0.0043(9) 0.0059(10) -0.0072(10)
C6 0.0679(18) 0.0439(14) 0.0342(12) 0.0066(10) 0.0053(12) -0.0016(12)
C1 0.0427(14) 0.0503(15) 0.0439(13) 0.0032(11) 0.0059(11) 0.0072(11)
C4 0.0635(18) 0.0612(17) 0.0447(15) -0.0091(12) 0.0217(13) -0.0145(14)
C3 0.0469(16) 0.0679(19) 0.0660(18) -0.0220(15) 0.0197(14) -0.0035(14)
C8 0.0451(16) 0.0628(19) 0.090(2) 0.0023(17) 0.0001(15) 0.0219(14)
C7 0.070(2) 0.0483(17) 0.071(2) 0.0119(14) -0.0084(16) 0.0185(14)
C10 0.0526(18) 0.073(2) 0.092(3) -0.0032(19) 0.0284(17) 0.0065(16)
C9 0.077(2) 0.070(2) 0.089(3) -0.0358(19) 0.0186(19) -0.0037(18)
C2 0.0426(15) 0.0561(17) 0.0646(18) -0.0078(13) 0.0061(13) 0.0068(12)
O5 0.0556(14) 0.0858(16) 0.0365(10) 0.0143(10) 0.0090(9) 0.0070(11)
O10 0.111(2) 0.0915(18) 0.0715(16) -0.0221(14) -0.0231(15) 0.0337(17)
O6 0.0694(18) 0.264(5) 0.0584(16) -0.052(2) -0.0044(13) 0.038(2)

loop_
_atom_type_symbol
_atom_type_description
_atom_type_scat_dispersion_real
_atom_type_scat_dispersion_imag
_atom_type_scat_source
C C 0.0033 0.0016 'International Tables Vol C Tables 4.2.6.8 and 6.1.1.4'
H H 0.0000 0.0000 'International Tables Vol C Tables 4.2.6.8 and 6.1.1.4'
N N 0.0061 0.0033 'International Tables Vol C Tables 4.2.6.8 and 6.1.1.4'
O O 0.0106 0.0060 'International Tables Vol C Tables 4.2.6.8 and 6.1.1.4'
Cl Cl 0.1484 0.1585 'International Tables Vol C Tables 4.2.6.8 and 6.1.1.4'
Cu Cu 0.3201 1.2651 'International Tables Vol C Tables 4.2.6.8 and 6.1.1.4'

loop_
_geom_angle_atom_site_label_1
_geom_angle_atom_site_label_2
_geom_angle_atom_site_label_3
_geom_angle
O5 Cu1 N1 92.00(9)
O5 Cu1 N2 172.11(10)
N1 Cu1 N2 82.86(9)
O5 Cu1 N3 96.89(10)
N1 Cu1 N3 164.00(9)
N2 Cu1 N3 86.80(10)
O5 Cu1 O1 99.15(9)
N1 Cu1 O1 96.58(8)
N2 Cu1 O1 87.43(9)
N3 Cu1 O1 95.11(9)
O9 Cl2 O6 110.9(3)
O9 Cl2 O8 105.4(3)
O6 Cl2 O8 107.0(2)
O9 Cl2 O7 110.76(18)
O6 Cl2 O7 111.10(15)
O8 Cl2 O7 111.50(18)
O3 Cl1 O2 110.5(2)
O3 Cl1 O4 110.26(17)
O2 Cl1 O4 109.27(16)
O3 Cl1 O1 108.09(15)
O2 Cl1 O1 109.05(17)
O4 Cl1 O1 109.67(15)
Cl1 O1 Cu1 132.61(13)
C7 N2 C6 116.7(2)
C7 N2 Cu1 107.30(18)
C6 N2 Cu1 110.30(16)
C1 N1 C5 119.1(2)
C1 N1 Cu1 126.90(17)
C5 N1 Cu1 113.89(16)
C9 N3 C10 109.4(3)
C9 N3 C8 110.0(3)
C10 N3 C8 109.2(2)
C9 N3 Cu1 108.91(19)
C10 N3 Cu1 114.35(18)
C8 N3 Cu1 104.85(18)
N1 C5 C4 121.4(3)
N1 C5 C6 116.5(2)
C4 C5 C6 122.0(2)
N2 C6 C5 110.8(2)
N1 C1 C2 122.1(3)
C3 C4 C5 118.8(3)
C2 C3 C4 120.1(3)
C7 C8 N3 110.4(2)
N2 C7 C8 107.5(3)
C3 C2 C1 118.4(3)

loop_
_geom_bond_atom_site_label_1
_geom_bond_atom_site_label_2
_geom_bond_distance
Cu1 O5 1.9468(19)
Cu1 N1 1.9852(19)
Cu1 N2 1.985(2)
Cu1 N3 2.037(2)
Cu1 O1 2.419(2)
Cl2 O9 1.375(3)
Cl2 O6 1.396(3)
Cl2 O8 1.406(3)
Cl2 O7 1.413(2)
Cl1 O3 1.401(3)
Cl1 O2 1.411(3)
Cl1 O4 1.427(2)
Cl1 O1 1.441(2)
N2 C7 1.466(4)
N2 C6 1.470(4)
N1 C1 1.338(3)
N1 C5 1.341(3)
N3 C9 1.474(4)
N3 C10 1.478(4)
N3 C8 1.495(4)
C5 C4 1.387(4)
C5 C6 1.484(4)
C1 C2 1.390(4)
C4 C3 1.378(5)
C3 C2 1.362(5)
C8 C7 1.494(5)
